data_7025657
loop_
_publ_author_name
'Ilango, Sougandi'
'Vidjayacoumar, Balamurugan'
'Gambarotta, Sandro'

_publ_section_title
;
 Samarium complexes of a sigma-/pi-pyrrolide/arene based macrocyclic
 ligand.
;
_journal_issue 29
_journal_name_full 'Dalton transactions (Cambridge, England : 2003)'
_journal_page_first 6853
_journal_page_last 6857
_journal_paper_doi 10.1039/c002514n
_journal_volume 39
_journal_year 2010
_chemical_formula_sum 'C64 H73 N4 Sm'
_chemical_formula_weight 1048.61
_chemical_name_systematic
;
?
;
_space_group_IT_number 9
_symmetry_cell_setting monoclinic
_symmetry_space_group_name_Hall 'C -2yc'
_symmetry_space_group_name_H-M 'C 1 c 1'
_atom_sites_solution_hydrogens geom
_atom_sites_solution_primary direct
_atom_sites_solution_secondary difmap
_audit_creation_method SHELXL-97
_cell_angle_alpha 90.00
_cell_angle_beta 96.507(2)
_cell_angle_gamma 90.00
_cell_formula_units_Z 4
_cell_length_a 13.057(3)
_cell_length_b 16.189(3)
_cell_length_c 25.081(5)
_cell_measurement_reflns_used 721
_cell_measurement_temperature 203(2)
_cell_measurement_theta_max 23.28
_cell_measurement_theta_min 2.45
_cell_volume 5267.5(19)
_computing_cell_refinement 'SMART, Bruker (2000)'
_computing_data_collection 'SMART, Bruker (2000)'
_computing_data_reduction 'XPREP, Bruker (2000)'
_computing_molecular_graphics 'SHELXTL, Bruker (2000)'
_computing_publication_material 'SHELXTL, Bruker (2000)'
_computing_structure_refinement 'SHELXL-97 (Sheldrick, 1997)'
_computing_structure_solution 'SHELXS-97 (Sheldrick, 1990)'
_diffrn_ambient_temperature 203(2)
_diffrn_measured_fraction_theta_full 0.994
_diffrn_measured_fraction_theta_max 0.994
_diffrn_measurement_device_type 'CCD area detector'
_diffrn_measurement_method 'phi and omega scans'
_diffrn_radiation_monochromator graphite
_diffrn_radiation_source 'fine-focus sealed tube'
_diffrn_radiation_type MoK\a
_diffrn_radiation_wavelength 0.71073
_diffrn_reflns_av_R_equivalents 0.0319
_diffrn_reflns_av_sigmaI/netI 0.0525
_diffrn_reflns_limit_h_max 14
_diffrn_reflns_limit_h_min -14
_diffrn_reflns_limit_k_max 17
_diffrn_reflns_limit_k_min -17
_diffrn_reflns_limit_l_max 27
_diffrn_reflns_limit_l_min -27
_diffrn_reflns_number 17054
_diffrn_reflns_theta_full 23.28
_diffrn_reflns_theta_max 23.28
_diffrn_reflns_theta_min 1.63
_diffrn_standards_decay_% <1
_exptl_absorpt_coefficient_mu 1.159
_exptl_absorpt_correction_T_max 0.8454
_exptl_absorpt_correction_T_min 0.8013
_exptl_absorpt_correction_type multi-scan
_exptl_absorpt_process_details 'SADABS, Bruker (2000)'
_exptl_crystal_colour red
_exptl_crystal_density_diffrn 1.322
_exptl_crystal_density_meas ?
_exptl_crystal_density_method 'not measured'
_exptl_crystal_description block
_exptl_crystal_F_000 2188
_exptl_crystal_size_max 0.20
_exptl_crystal_size_mid 0.20
_exptl_crystal_size_min 0.15
_refine_diff_density_max 0.885
_refine_diff_density_min -0.297
_refine_diff_density_rms 0.073
_refine_ls_abs_structure_details 'Flack H D (1983), Acta Cryst. A39, 876-881'
_refine_ls_abs_structure_Flack 0.006(10)
_refine_ls_extinction_method none
_refine_ls_goodness_of_fit_ref 1.039
_refine_ls_hydrogen_treatment constr
_refine_ls_matrix_type full
_refine_ls_number_parameters 622
_refine_ls_number_reflns 7446
_refine_ls_number_restraints 2
_refine_ls_restrained_S_all 1.039
_refine_ls_R_factor_all 0.0359
_refine_ls_R_factor_gt 0.0311
_refine_ls_shift/su_max 0.001
_refine_ls_shift/su_mean 0.001
_refine_ls_structure_factor_coef Fsqd
_refine_ls_weighting_details 'calc w=1/[\s^2^(Fo^2^)+(0.0366P)^2^]'
_refine_ls_weighting_scheme calc
_refine_ls_wR_factor_gt 0.0712
_refine_ls_wR_factor_ref 0.0731
_reflns_number_gt 6893
_reflns_number_total 7446
_reflns_threshold_expression >2sigma(I)
_cod_data_source_file c002514n.txt
_cod_data_source_block sg3418
_cod_depositor_comments
;
The following automatic conversions were performed:

'_symmetry_cell_setting' value 'Monoclinic' changed to 'monoclinic'
according to /home/saulius/struct/CIF-dictionaries/cif_core.dic
dictionary named 'cif_core.dic' version 2.4.2 from 2011-04-26.

Automatic conversion script
Id: cif_fix_values 1891 2012-01-12 08:04:46Z andrius 

The following automatic conversions were performed:

'_exptl_crystal_density_meas' value 'n/a' was changed to '?' - the
value is perceived as not measured.

Automatic conversion script
Id: cif_fix_values 3008 2015-01-20 13:52:24Z robertas 
;
_cod_original_cell_volume 5267.1(18)
_cod_original_sg_symbol_H-M Cc
_cod_database_code 7025657

loop_
_symmetry_equiv_pos_as_xyz
'x, y, z'
'x, -y, z+1/2'
'x+1/2, y+1/2, z'
'x+1/2, -y+1/2, z+1/2'

loop_
_atom_site_label
_atom_site_type_symbol
_atom_site_fract_x
_atom_site_fract_y
_atom_site_fract_z
_atom_site_U_iso_or_equiv
_atom_site_adp_type
_atom_site_occupancy
_atom_site_symmetry_multiplicity
_atom_site_calc_flag
_atom_site_refinement_flags
Sm1 Sm 0.050965(13) 0.434467(13) 0.460686(11) 0.02526(8) Uani 1 1 d .
N1 N -0.0796(3) 0.4640(3) 0.38452(17) 0.0276(10) Uani 1 1 d .
N2 N 0.2117(3) 0.3670(3) 0.44586(18) 0.0302(10) Uani 1 1 d .
C1 C -0.0755(4) 0.5255(3) 0.3467(2) 0.0290(12) Uani 1 1 d .
C2 C -0.1682(4) 0.5352(3) 0.3171(2) 0.0380(14) Uani 1 1 d .
H2A H -0.1847 0.5738 0.2895 0.046 Uiso 1 1 calc R
C3 C -0.2348(4) 0.4767(4) 0.3356(2) 0.0377(14) Uani 1 1 d .
H3A H -0.3045 0.4685 0.3226 0.045 Uiso 1 1 calc R
C4 C -0.1805(4) 0.4341(3) 0.3755(2) 0.0286(12) Uani 1 1 d .
C5 C -0.2201(4) 0.3630(3) 0.4075(2) 0.0298(12) Uani 1 1 d .
C6 C -0.3026(4) 0.3954(4) 0.4423(3) 0.0452(15) Uani 1 1 d .
H6A H -0.2722 0.4372 0.4669 0.068 Uiso 1 1 calc R
H6B H -0.3276 0.3500 0.4625 0.068 Uiso 1 1 calc R
H6C H -0.3596 0.4194 0.4192 0.068 Uiso 1 1 calc R
C7 C -0.2728(4) 0.2969(3) 0.3688(2) 0.0410(14) Uani 1 1 d .
H7A H -0.2233 0.2756 0.3462 0.061 Uiso 1 1 calc R
H7B H -0.3302 0.3217 0.3466 0.061 Uiso 1 1 calc R
H7C H -0.2977 0.2521 0.3896 0.061 Uiso 1 1 calc R
C8 C -0.1303(4) 0.3219(3) 0.4412(2) 0.0277(12) Uani 1 1 d .
C9 C -0.1217(4) 0.3187(4) 0.4963(2) 0.0284(14) Uani 1 1 d .
H9A H -0.1750 0.3402 0.5144 0.034 Uiso 1 1 calc R
C10 C -0.0348(4) 0.2838(3) 0.5260(2) 0.0321(13) Uani 1 1 d .
H10A H -0.0297 0.2816 0.5637 0.039 Uiso 1 1 calc R
C11 C 0.0432(5) 0.2529(4) 0.4989(2) 0.0280(15) Uani 1 1 d .
H11A H 0.1014 0.2294 0.5187 0.034 Uiso 1 1 calc R
C12 C 0.0386(5) 0.2551(4) 0.4441(2) 0.0320(18) Uani 1 1 d .
C13 C -0.0489(4) 0.2883(3) 0.4149(2) 0.0270(12) Uani 1 1 d .
H13A H -0.0541 0.2886 0.3772 0.032 Uiso 1 1 calc R
C14 C 0.1336(4) 0.2277(4) 0.4170(2) 0.0318(12) Uani 1 1 d .
C15 C 0.1193(5) 0.2371(4) 0.3567(2) 0.0448(15) Uani 1 1 d .
H15A H 0.1815 0.2195 0.3421 0.067 Uiso 1 1 calc R
H15B H 0.1055 0.2945 0.3475 0.067 Uiso 1 1 calc R
H15C H 0.0618 0.2033 0.3417 0.067 Uiso 1 1 calc R
C16 C 0.1571(5) 0.1370(4) 0.4313(3) 0.0526(17) Uani 1 1 d .
H16A H 0.2167 0.1191 0.4145 0.079 Uiso 1 1 calc R
H16B H 0.0981 0.1031 0.4185 0.079 Uiso 1 1 calc R
H16C H 0.1714 0.1314 0.4699 0.079 Uiso 1 1 calc R
C17 C 0.2215(4) 0.2811(4) 0.4420(3) 0.0350(15) Uani 1 1 d .
C18 C 0.3228(5) 0.2596(4) 0.4571(3) 0.0551(18) Uani 1 1 d .
H18A H 0.3507 0.2060 0.4583 0.066 Uiso 1 1 calc R
C19 C 0.3761(5) 0.3331(5) 0.4702(3) 0.060(2) Uani 1 1 d .
H19A H 0.4466 0.3374 0.4826 0.072 Uiso 1 1 calc R
C20 C 0.3087(4) 0.3977(4) 0.4619(2) 0.0398(15) Uani 1 1 d .
C21 C 0.3347(4) 0.4878(4) 0.4696(2) 0.0394(14) Uani 1 1 d .
C22 C 0.3873(5) 0.5029(4) 0.5270(3) 0.0547(17) Uani 1 1 d .
H22A H 0.4492 0.4694 0.5331 0.082 Uiso 1 1 calc R
H22B H 0.3404 0.4880 0.5527 0.082 Uiso 1 1 calc R
H22C H 0.4056 0.5608 0.5312 0.082 Uiso 1 1 calc R
C23 C 0.4113(5) 0.5157(5) 0.4316(3) 0.064(2) Uani 1 1 d .
H23A H 0.3819 0.5068 0.3948 0.096 Uiso 1 1 calc R
H23B H 0.4745 0.4840 0.4387 0.096 Uiso 1 1 calc R
H23C H 0.4263 0.5739 0.4372 0.096 Uiso 1 1 calc R
C24 C 0.2371(4) 0.5390(4) 0.4582(2) 0.0362(14) Uani 1 1 d .
C25 C 0.1922(5) 0.5843(4) 0.4964(2) 0.0399(15) Uani 1 1 d .
H25A H 0.2244 0.5870 0.5318 0.048 Uiso 1 1 calc R
C26 C 0.1003(5) 0.6255(4) 0.4824(3) 0.0352(17) Uani 1 1 d .
H26A H 0.0729 0.6586 0.5082 0.042 Uiso 1 1 calc R
C27 C 0.0485(5) 0.6194(4) 0.4322(3) 0.0358(17) Uani 1 1 d .
H27A H -0.0156 0.6458 0.4245 0.043 Uiso 1 1 calc R
C28 C 0.0895(4) 0.5742(3) 0.3918(2) 0.0302(12) Uani 1 1 d .
C29 C 0.1835(4) 0.5359(3) 0.4055(2) 0.0276(12) Uani 1 1 d .
H29A H 0.2132 0.5064 0.3789 0.033 Uiso 1 1 calc R
C30 C 0.0287(4) 0.5641(3) 0.3372(2) 0.0313(12) Uani 1 1 d .
C31 C 0.0104(5) 0.6498(4) 0.3108(2) 0.0459(16) Uani 1 1 d .
H31A H 0.0761 0.6741 0.3049 0.069 Uiso 1 1 calc R
H31B H -0.0242 0.6853 0.3342 0.069 Uiso 1 1 calc R
H31C H -0.0320 0.6438 0.2767 0.069 Uiso 1 1 calc R
C32 C 0.0809(4) 0.5089(4) 0.2991(2) 0.0379(14) Uani 1 1 d .
H32A H 0.0927 0.4547 0.3151 0.057 Uiso 1 1 calc R
H32B H 0.1463 0.5331 0.2926 0.057 Uiso 1 1 calc R
H32C H 0.0369 0.5037 0.2654 0.057 Uiso 1 1 calc R
N3 N 0.0471(3) 0.4603(2) 0.55286(16) 0.0264(10) Uani 1 1 d .
N4 N 0.2643(3) 0.6562(3) 0.69523(17) 0.0310(10) Uani 1 1 d .
H4A H 0.2393 0.6426 0.7247 0.037 Uiso 1 1 calc R
C34 C 0.0424(4) 0.4172(3) 0.6374(2) 0.0259(12) Uani 1 1 d .
H34A H 0.0203 0.4096 0.6715 0.031 Uiso 1 1 calc R
C33 C -0.0076(4) 0.4630(3) 0.5963(2) 0.0261(12) Uani 1 1 d .
C35 C 0.1328(4) 0.3833(3) 0.61989(19) 0.0238(11) Uani 1 1 d .
C36 C 0.1334(4) 0.4126(3) 0.5691(2) 0.0280(12) Uani 1 1 d .
H36A H 0.1862 0.4018 0.5475 0.034 Uiso 1 1 calc R
C37 C 0.2101(4) 0.3274(3) 0.6513(2) 0.0282(12) Uani 1 1 d .
C38 C 0.2902(4) 0.2971(4) 0.6148(2) 0.0387(14) Uani 1 1 d .
H38A H 0.3288 0.3439 0.6035 0.058 Uiso 1 1 calc R
H38B H 0.2550 0.2699 0.5835 0.058 Uiso 1 1 calc R
H38C H 0.3370 0.2584 0.6345 0.058 Uiso 1 1 calc R
C39 C 0.1514(4) 0.2508(3) 0.6681(2) 0.0394(14) Uani 1 1 d .
H39A H 0.1007 0.2676 0.6914 0.059 Uiso 1 1 calc R
H39B H 0.1997 0.2125 0.6872 0.059 Uiso 1 1 calc R
H39C H 0.1169 0.2240 0.6364 0.059 Uiso 1 1 calc R
C40 C 0.2683(4) 0.3730(3) 0.6985(2) 0.0249(12) Uani 1 1 d .
C41 C 0.2863(4) 0.3391(3) 0.7498(2) 0.0299(12) Uani 1 1 d .
H41A H 0.2571 0.2877 0.7568 0.036 Uiso 1 1 calc R
C42 C 0.3457(4) 0.3793(3) 0.7902(2) 0.0372(14) Uani 1 1 d .
H42A H 0.3566 0.3554 0.8245 0.045 Uiso 1 1 calc R
C43 C 0.3894(4) 0.4543(3) 0.7809(2) 0.0359(14) Uani 1 1 d .
H43A H 0.4316 0.4805 0.8088 0.043 Uiso 1 1 calc R
C44 C 0.3720(4) 0.4919(3) 0.7311(2) 0.0327(13) Uani 1 1 d .
C45 C 0.3108(4) 0.4501(3) 0.6913(2) 0.0310(13) Uani 1 1 d .
H45A H 0.2972 0.4754 0.6575 0.037 Uiso 1 1 calc R
C46 C 0.4261(4) 0.5728(3) 0.7178(3) 0.0401(14) Uani 1 1 d .
C47 C 0.4629(6) 0.6230(4) 0.7677(3) 0.059(2) Uani 1 1 d .
H47A H 0.4043 0.6382 0.7861 0.089 Uiso 1 1 calc R
H47B H 0.4974 0.6725 0.7572 0.089 Uiso 1 1 calc R
H47C H 0.5106 0.5902 0.7914 0.089 Uiso 1 1 calc R
C48 C 0.5202(5) 0.5489(4) 0.6889(3) 0.061(2) Uani 1 1 d .
H48A H 0.5561 0.5985 0.6799 0.091 Uiso 1 1 calc R
H48B H 0.4971 0.5187 0.6563 0.091 Uiso 1 1 calc R
H48C H 0.5665 0.5144 0.7123 0.091 Uiso 1 1 calc R
C49 C 0.3550(4) 0.6270(3) 0.6806(2) 0.0342(13) Uani 1 1 d .
C50 C 0.3667(4) 0.6620(3) 0.6320(2) 0.0386(14) Uani 1 1 d .
H50A H 0.4222 0.6537 0.6118 0.046 Uiso 1 1 calc R
C51 C 0.2795(4) 0.7133(3) 0.6176(2) 0.0377(14) Uani 1 1 d .
H51A H 0.2670 0.7442 0.5859 0.045 Uiso 1 1 calc R
C52 C 0.2173(4) 0.7102(3) 0.6573(2) 0.0288(12) Uani 1 1 d .
C53 C 0.1200(4) 0.7561(3) 0.6659(2) 0.0309(12) Uani 1 1 d .
C54 C 0.1459(5) 0.8179(3) 0.7121(2) 0.0438(15) Uani 1 1 d .
H54A H 0.1992 0.8554 0.7031 0.066 Uiso 1 1 calc R
H54B H 0.1702 0.7880 0.7447 0.066 Uiso 1 1 calc R
H54C H 0.0846 0.8491 0.7178 0.066 Uiso 1 1 calc R
C55 C 0.0819(4) 0.8052(4) 0.6156(2) 0.0427(14) Uani 1 1 d .
H55A H 0.1345 0.8443 0.6079 0.064 Uiso 1 1 calc R
H55B H 0.0195 0.8347 0.6214 0.064 Uiso 1 1 calc R
H55C H 0.0675 0.7676 0.5855 0.064 Uiso 1 1 calc R
C56 C 0.0349(4) 0.6941(3) 0.6776(2) 0.0285(12) Uani 1 1 d .
C57 C -0.0152(4) 0.6980(4) 0.7233(2) 0.0366(13) Uani 1 1 d .
H57A H 0.0035 0.7384 0.7496 0.044 Uiso 1 1 calc R
C58 C -0.0941(5) 0.6412(3) 0.7303(2) 0.0344(13) Uani 1 1 d .
H58A H -0.1267 0.6422 0.7619 0.041 Uiso 1 1 calc R
C59 C -0.1237(4) 0.5840(3) 0.6907(2) 0.0325(13) Uani 1 1 d .
H59A H -0.1782 0.5476 0.6952 0.039 Uiso 1 1 calc R
C60 C -0.0753(4) 0.5790(3) 0.6448(2) 0.0259(11) Uani 1 1 d .
C61 C 0.0051(4) 0.6337(3) 0.6400(2) 0.0299(12) Uani 1 1 d .
H61A H 0.0412 0.6294 0.6098 0.036 Uiso 1 1 calc R
C62 C -0.1027(4) 0.5156(3) 0.5997(2) 0.0297(12) Uani 1 1 d .
C63 C -0.1930(4) 0.4605(4) 0.6121(3) 0.0409(14) Uani 1 1 d .
H63A H -0.2092 0.4214 0.5830 0.061 Uiso 1 1 calc R
H63B H -0.2529 0.4946 0.6157 0.061 Uiso 1 1 calc R
H63C H -0.1739 0.4307 0.6453 0.061 Uiso 1 1 calc R
C64 C -0.1348(4) 0.5602(3) 0.5472(2) 0.0383(14) Uani 1 1 d .
H64A H -0.0789 0.5952 0.5384 0.057 Uiso 1 1 calc R
H64B H -0.1952 0.5938 0.5507 0.057 Uiso 1 1 calc R
H64C H -0.1510 0.5200 0.5188 0.057 Uiso 1 1 calc R

loop_
_atom_site_aniso_label
_atom_site_aniso_U_11
_atom_site_aniso_U_22
_atom_site_aniso_U_33
_atom_site_aniso_U_23
_atom_site_aniso_U_13
_atom_site_aniso_U_12
Sm1 0.02309(12) 0.02984(12) 0.02243(12) 0.0000(2) 0.00079(8) -0.00137(19)
N1 0.023(2) 0.028(2) 0.031(2) 0.002(2) -0.0027(19) 0.0030(19)
N2 0.020(2) 0.043(3) 0.027(3) 0.002(2) 0.004(2) -0.003(2)
C1 0.032(3) 0.023(3) 0.031(3) 0.000(2) 0.000(2) 0.000(2)
C2 0.036(3) 0.038(3) 0.037(3) 0.006(3) -0.010(3) 0.006(3)
C3 0.022(3) 0.047(3) 0.043(4) 0.006(3) -0.003(3) 0.002(3)
C4 0.029(3) 0.026(3) 0.030(3) -0.003(2) 0.003(2) 0.002(2)
C5 0.026(3) 0.030(3) 0.033(3) -0.004(2) 0.002(2) -0.002(2)
C6 0.025(3) 0.051(4) 0.060(4) 0.005(3) 0.005(3) 0.009(3)
C7 0.037(3) 0.033(3) 0.050(4) -0.001(3) -0.009(3) -0.005(3)
C8 0.029(3) 0.025(3) 0.029(3) 0.002(3) 0.007(2) -0.012(2)
C9 0.023(3) 0.034(4) 0.031(4) -0.005(3) 0.015(3) 0.001(3)
C10 0.041(3) 0.034(3) 0.021(3) 0.007(3) 0.001(3) 0.000(3)
C11 0.028(4) 0.025(3) 0.031(3) 0.005(3) -0.001(3) -0.002(3)
C12 0.026(4) 0.030(3) 0.041(5) -0.001(3) 0.009(4) -0.003(3)
C13 0.034(3) 0.025(3) 0.022(3) 0.001(2) 0.004(2) -0.003(2)
C14 0.031(3) 0.034(3) 0.031(3) 0.000(3) 0.007(2) 0.008(3)
C15 0.043(4) 0.051(4) 0.042(4) -0.001(3) 0.012(3) 0.011(3)
C16 0.040(4) 0.035(3) 0.084(5) -0.004(3) 0.013(3) 0.007(3)
C17 0.027(3) 0.031(3) 0.049(4) -0.004(3) 0.013(3) -0.004(3)
C18 0.036(4) 0.053(4) 0.075(5) 0.002(4) 0.002(3) 0.016(3)
C19 0.030(4) 0.068(5) 0.079(5) 0.014(4) -0.002(4) -0.005(4)
C20 0.029(3) 0.062(4) 0.029(3) 0.003(3) 0.007(3) 0.003(3)
C21 0.029(3) 0.049(4) 0.039(3) 0.005(3) -0.001(3) -0.012(3)
C22 0.046(4) 0.064(4) 0.050(4) 0.003(3) -0.011(3) -0.005(3)
C23 0.026(3) 0.077(5) 0.088(6) 0.034(4) 0.006(3) 0.001(3)
C24 0.035(3) 0.048(4) 0.025(3) 0.002(3) 0.004(3) -0.021(3)
C25 0.041(3) 0.044(4) 0.035(3) 0.000(3) 0.001(3) -0.021(3)
C26 0.046(5) 0.036(3) 0.025(4) -0.005(3) 0.009(3) -0.002(3)
C27 0.033(4) 0.026(3) 0.050(4) 0.005(3) 0.012(3) -0.004(3)
C28 0.034(3) 0.027(3) 0.030(3) 0.001(2) 0.005(2) -0.008(3)
C29 0.031(3) 0.030(3) 0.023(3) 0.002(2) 0.006(2) -0.006(2)
C30 0.032(3) 0.032(3) 0.029(3) 0.007(2) -0.001(2) -0.003(3)
C31 0.053(4) 0.041(3) 0.042(4) 0.016(3) -0.001(3) -0.010(3)
C32 0.036(3) 0.060(4) 0.019(3) 0.003(3) 0.006(3) -0.006(3)
N3 0.027(2) 0.031(2) 0.021(2) 0.0004(18) 0.0022(19) -0.0047(19)
N4 0.032(3) 0.030(2) 0.031(3) 0.007(2) 0.006(2) -0.004(2)
C34 0.027(3) 0.025(3) 0.026(3) 0.001(2) 0.005(2) -0.001(2)
C33 0.027(3) 0.025(3) 0.026(3) -0.004(2) 0.004(2) -0.004(2)
C35 0.028(3) 0.018(3) 0.025(3) 0.001(2) 0.001(2) -0.009(2)
C36 0.021(3) 0.031(3) 0.031(3) -0.004(2) 0.003(2) 0.004(2)
C37 0.028(3) 0.022(3) 0.034(3) 0.003(2) 0.003(2) -0.003(2)
C38 0.034(3) 0.043(3) 0.038(3) -0.004(3) -0.001(3) 0.009(3)
C39 0.038(3) 0.031(3) 0.045(4) 0.005(3) -0.009(3) -0.002(3)
C40 0.017(3) 0.020(3) 0.037(3) 0.001(2) 0.001(2) 0.000(2)
C41 0.035(3) 0.029(3) 0.027(3) 0.007(2) 0.008(2) -0.002(2)
C42 0.042(3) 0.038(4) 0.031(3) 0.002(3) 0.001(3) 0.007(3)
C43 0.037(3) 0.032(3) 0.036(3) -0.005(2) -0.005(3) 0.004(3)
C44 0.024(3) 0.033(3) 0.040(3) 0.001(3) -0.003(3) 0.000(2)
C45 0.028(3) 0.031(3) 0.033(3) 0.010(2) -0.003(2) 0.002(2)
C46 0.028(3) 0.030(3) 0.060(4) 0.002(3) -0.004(3) -0.007(3)
C47 0.061(4) 0.027(3) 0.082(5) -0.003(3) -0.029(4) -0.009(3)
C48 0.030(3) 0.037(4) 0.115(6) 0.012(4) 0.004(4) -0.004(3)
C49 0.025(3) 0.026(3) 0.050(4) -0.004(3) -0.001(3) -0.004(2)
C50 0.040(3) 0.032(3) 0.046(4) 0.004(3) 0.018(3) -0.002(3)
C51 0.049(4) 0.027(3) 0.037(3) 0.003(2) 0.008(3) -0.006(3)
C52 0.032(3) 0.023(3) 0.030(3) 0.000(2) -0.002(2) -0.008(2)
C53 0.033(3) 0.025(3) 0.034(3) -0.002(2) 0.001(2) -0.006(2)
C54 0.049(4) 0.030(3) 0.053(4) -0.005(3) 0.006(3) -0.010(3)
C55 0.039(3) 0.034(3) 0.054(4) 0.010(3) 0.003(3) -0.003(3)
C56 0.033(3) 0.026(3) 0.026(3) 0.000(2) 0.001(2) 0.006(2)
C57 0.039(3) 0.035(3) 0.033(3) -0.001(3) -0.008(3) 0.004(3)
C58 0.038(4) 0.040(3) 0.026(3) 0.004(3) 0.008(3) 0.009(3)
C59 0.029(3) 0.026(3) 0.042(3) 0.004(3) 0.005(3) 0.002(2)
C60 0.024(3) 0.019(3) 0.035(3) 0.002(2) 0.003(2) 0.002(2)
C61 0.031(3) 0.030(3) 0.031(3) 0.000(2) 0.008(2) 0.001(2)
C62 0.027(3) 0.025(3) 0.036(3) 0.001(2) -0.003(2) -0.003(2)
C63 0.028(3) 0.042(3) 0.053(4) -0.010(3) 0.006(3) -0.008(3)
C64 0.035(3) 0.040(3) 0.038(3) 0.003(3) -0.008(3) 0.004(3)

loop_
_atom_type_symbol
_atom_type_description
_atom_type_scat_dispersion_real
_atom_type_scat_dispersion_imag
_atom_type_scat_source
C C 0.0033 0.0016 'International Tables Vol C Tables 4.2.6.8 and 6.1.1.4'
H H 0.0000 0.0000 'International Tables Vol C Tables 4.2.6.8 and 6.1.1.4'
N N 0.0061 0.0033 'International Tables Vol C Tables 4.2.6.8 and 6.1.1.4'
Sm Sm -0.1638 3.4418 'International Tables Vol C Tables 4.2.6.8 and 6.1.1.4'

loop_
_geom_angle_atom_site_label_1
_geom_angle_atom_site_label_2
_geom_angle_atom_site_label_3
_geom_angle
N3 Sm1 N2 110.17(15)
N3 Sm1 N1 129.62(14)
N2 Sm1 N1 120.20(15)
N3 Sm1 C36 29.28(14)
N2 Sm1 C36 81.36(15)
N1 Sm1 C36 157.70(14)
N3 Sm1 C29 117.09(14)
N2 Sm1 C29 66.62(15)
N1 Sm1 C29 85.22(14)
C36 Sm1 C29 110.61(15)
N3 Sm1 C13 118.59(14)
N2 Sm1 C13 85.95(15)
N1 Sm1 C13 66.84(14)
C36 Sm1 C13 112.72(14)
C29 Sm1 C13 123.49(15)
N3 Sm1 C28 117.82(14)
N2 Sm1 C28 92.75(15)
N1 Sm1 C28 62.70(14)
C36 Sm1 C28 126.29(14)
C29 Sm1 C28 27.66(15)
C13 Sm1 C28 120.06(14)
N3 Sm1 C12 107.94(15)
N2 Sm1 C12 64.44(17)
N1 Sm1 C12 93.42(16)
C36 Sm1 C12 91.23(15)
C29 Sm1 C12 121.79(16)
C13 Sm1 C12 27.70(16)
C28 Sm1 C12 133.77(16)
N3 Sm1 C24 91.63(14)
N2 Sm1 C24 61.96(16)
N1 Sm1 C24 111.72(15)
C36 Sm1 C24 82.44(15)
C29 Sm1 C24 28.22(15)
C13 Sm1 C24 142.71(15)
C28 Sm1 C24 49.48(15)
C12 Sm1 C24 126.38(18)
N3 Sm1 C8 99.47(14)
N2 Sm1 C8 112.52(15)
N1 Sm1 C8 61.55(14)
C36 Sm1 C8 106.84(14)
C29 Sm1 C8 141.72(14)
C13 Sm1 C8 27.99(14)
C28 Sm1 C8 124.19(14)
C12 Sm1 C8 48.90(16)
C24 Sm1 C8 168.85(14)
C1 N1 C4 104.4(4)
C1 N1 Sm1 126.6(3)
C4 N1 Sm1 128.1(3)
C20 N2 C17 106.9(5)
C20 N2 Sm1 125.0(4)
C17 N2 Sm1 123.0(3)
C2 C1 N1 110.9(5)
C2 C1 C30 128.2(5)
N1 C1 C30 120.3(4)
C1 C2 C3 106.9(5)
C4 C3 C2 107.3(5)
C3 C4 N1 110.5(5)
C3 C4 C5 126.4(5)
N1 C4 C5 123.0(4)
C8 C5 C4 109.6(4)
C8 C5 C7 107.8(4)
C4 C5 C7 110.1(4)
C8 C5 C6 112.1(5)
C4 C5 C6 109.8(4)
C7 C5 C6 107.3(5)
C9 C8 C13 118.1(5)
C9 C8 C5 123.1(5)
C13 C8 C5 118.8(5)
C9 C8 Sm1 83.4(3)
C13 C8 Sm1 71.8(3)
C5 C8 Sm1 111.8(3)
C8 C9 C10 121.2(5)
C11 C10 C9 118.7(5)
C12 C11 C10 122.3(6)
C11 C12 C13 118.5(6)
C11 C12 C14 119.2(5)
C13 C12 C14 122.1(5)
C11 C12 Sm1 83.6(4)
C13 C12 Sm1 73.8(3)
C14 C12 Sm1 108.2(4)
C12 C13 C8 121.1(5)
C12 C13 Sm1 78.5(3)
C8 C13 Sm1 80.2(3)
C15 C14 C17 111.0(5)
C15 C14 C16 109.2(5)
C17 C14 C16 109.1(5)
C15 C14 C12 113.4(5)
C17 C14 C12 105.2(5)
C16 C14 C12 108.8(5)
C18 C17 N2 108.9(5)
C18 C17 C14 128.9(6)
N2 C17 C14 121.6(5)
C17 C18 C19 106.6(6)
C20 C19 C18 108.7(6)
C19 C20 N2 108.8(6)
C19 C20 C21 126.1(5)
N2 C20 C21 125.1(5)
C20 C21 C24 109.4(4)
C20 C21 C23 111.2(6)
C24 C21 C23 108.5(5)
C20 C21 C22 110.1(5)
C24 C21 C22 111.3(5)
C23 C21 C22 106.4(5)
C25 C24 C29 117.2(5)
C25 C24 C21 124.7(5)
C29 C24 C21 117.9(5)
C25 C24 Sm1 82.9(3)
C29 C24 Sm1 71.4(3)
C21 C24 Sm1 110.9(3)
C26 C25 C24 120.1(6)
C27 C26 C25 121.6(7)
C26 C27 C28 121.0(7)
C29 C28 C27 117.0(5)
C29 C28 C30 122.5(5)
C27 C28 C30 120.4(5)
C29 C28 Sm1 73.3(3)
C27 C28 Sm1 82.6(3)
C30 C28 Sm1 110.1(3)
C28 C29 C24 123.0(5)
C28 C29 Sm1 79.0(3)
C24 C29 Sm1 80.4(3)
C28 C30 C32 113.8(4)
C28 C30 C1 106.6(4)
C32 C30 C1 108.9(4)
C28 C30 C31 109.3(4)
C32 C30 C31 108.5(5)
C1 C30 C31 109.6(4)
C33 N3 C36 105.3(4)
C33 N3 Sm1 149.1(3)
C36 N3 Sm1 94.7(3)
C49 N4 C52 111.4(4)
C33 C34 C35 108.5(4)
N3 C33 C34 109.5(4)
N3 C33 C62 124.5(5)
C34 C33 C62 125.7(5)
C36 C35 C34 104.4(4)
C36 C35 C37 128.6(5)
C34 C35 C37 127.0(4)
C35 C36 N3 112.2(5)
C35 C36 Sm1 154.3(4)
N3 C36 Sm1 56.0(2)
C35 C37 C40 111.1(4)
C35 C37 C39 107.5(4)
C40 C37 C39 113.3(4)
C35 C37 C38 109.8(4)
C40 C37 C38 107.7(4)
C39 C37 C38 107.3(4)
C45 C40 C41 116.5(5)
C45 C40 C37 120.5(5)
C41 C40 C37 123.0(5)
C42 C41 C40 121.2(5)
C41 C42 C43 120.5(5)
C42 C43 C44 120.8(5)
C45 C44 C43 117.3(5)
C45 C44 C46 120.1(5)
C43 C44 C46 122.4(5)
C44 C45 C40 123.7(5)
C49 C46 C47 108.1(5)
C49 C46 C44 111.2(4)
C47 C46 C44 112.7(5)
C49 C46 C48 108.6(5)
C47 C46 C48 108.9(5)
C44 C46 C48 107.2(4)
N4 C49 C50 106.5(5)
N4 C49 C46 121.5(5)
C50 C49 C46 131.7(5)
C49 C50 C51 107.4(5)
C52 C51 C50 108.8(5)
C51 C52 N4 105.8(5)
C51 C52 C53 132.3(5)
N4 C52 C53 121.8(4)
C52 C53 C55 109.7(4)
C52 C53 C54 108.1(4)
C55 C53 C54 108.0(5)
C52 C53 C56 110.0(4)
C55 C53 C56 108.7(4)
C54 C53 C56 112.4(4)
C61 C56 C57 118.2(5)
C61 C56 C53 118.9(4)
C57 C56 C53 122.9(5)
C56 C57 C58 119.6(5)
C59 C58 C57 119.9(5)
C60 C59 C58 121.6(5)
C59 C60 C61 117.1(5)
C59 C60 C62 124.3(4)
C61 C60 C62 118.5(4)
C56 C61 C60 123.4(5)
C33 C62 C64 111.4(5)
C33 C62 C60 106.9(4)
C64 C62 C60 109.9(4)
C33 C62 C63 109.7(4)
C64 C62 C63 108.0(4)
C60 C62 C63 111.0(4)

loop_
_geom_bond_atom_site_label_1
_geom_bond_atom_site_label_2
_geom_bond_distance
Sm1 N3 2.355(4)
Sm1 N2 2.431(5)
Sm1 N1 2.459(4)
Sm1 C36 2.831(5)
Sm1 C29 2.854(5)
Sm1 C13 2.876(5)
Sm1 C28 2.925(5)
Sm1 C12 2.935(6)
Sm1 C24 2.968(5)
Sm1 C8 2.983(5)
N1 C1 1.381(7)
N1 C4 1.397(6)
N2 C20 1.378(7)
N2 C17 1.401(8)
C1 C2 1.356(7)
C1 C30 1.539(7)
C2 C3 1.400(8)
C3 C4 1.349(7)
C4 C5 1.527(7)
C5 C8 1.518(7)
C5 C7 1.551(7)
C5 C6 1.553(8)
C8 C9 1.376(8)
C8 C13 1.421(7)
C9 C10 1.404(8)
C10 C11 1.382(8)
C11 C12 1.369(9)
C12 C13 1.392(8)
C12 C14 1.546(8)
C14 C15 1.511(8)
C14 C17 1.514(8)
C14 C16 1.535(8)
C17 C18 1.379(8)
C18 C19 1.398(10)
C19 C20 1.368(9)
C20 C21 1.504(9)
C21 C24 1.520(8)
C21 C23 1.524(8)
C21 C22 1.543(8)
C24 C25 1.389(8)
C24 C29 1.424(7)
C25 C26 1.383(9)
C26 C27 1.365(8)
C27 C28 1.403(8)
C28 C29 1.383(8)
C28 C30 1.513(7)
C30 C32 1.524(8)
C30 C31 1.543(7)
N3 C33 1.369(6)
N3 C36 1.389(6)
N4 C49 1.363(7)
N4 C52 1.384(6)
C34 C33 1.374(7)
C34 C35 1.417(7)
C33 C62 1.517(7)
C35 C36 1.361(7)
C35 C37 1.509(7)
C37 C40 1.523(7)
C37 C39 1.541(7)
C37 C38 1.545(7)
C40 C45 1.387(7)
C40 C41 1.395(7)
C41 C42 1.368(8)
C42 C43 1.372(8)
C43 C44 1.386(8)
C44 C45 1.382(7)
C44 C46 1.541(7)
C46 C49 1.520(8)
C46 C47 1.523(9)
C46 C48 1.545(9)
C49 C50 1.368(8)
C50 C51 1.422(8)
C51 C52 1.353(7)
C52 C53 1.509(7)
C53 C55 1.526(8)
C53 C54 1.539(8)
C53 C56 1.548(7)
C56 C61 1.383(7)
C56 C57 1.385(8)
C57 C58 1.407(8)
C58 C59 1.380(8)
C59 C60 1.378(8)
C60 C61 1.389(7)
C60 C62 1.538(7)
C62 C64 1.519(7)
C62 C63 1.538(7)

loop_
_geom_torsion_atom_site_label_1
_geom_torsion_atom_site_label_2
_geom_torsion_atom_site_label_3
_geom_torsion_atom_site_label_4
_geom_torsion
N3 Sm1 N1 C1 106.2(4)
N2 Sm1 N1 C1 -74.7(4)
C36 Sm1 N1 C1 121.3(5)
C29 Sm1 N1 C1 -15.4(4)
C13 Sm1 N1 C1 -145.0(4)
C28 Sm1 N1 C1 1.5(4)
C12 Sm1 N1 C1 -137.0(4)
C24 Sm1 N1 C1 -5.4(4)
C8 Sm1 N1 C1 -175.6(4)
N3 Sm1 N1 C4 -60.6(4)
N2 Sm1 N1 C4 118.4(4)
C36 Sm1 N1 C4 -45.6(6)
C29 Sm1 N1 C4 177.8(4)
C13 Sm1 N1 C4 48.1(4)
C28 Sm1 N1 C4 -165.4(4)
C12 Sm1 N1 C4 56.1(4)
C24 Sm1 N1 C4 -172.3(4)
C8 Sm1 N1 C4 17.5(4)
N3 Sm1 N2 C20 -56.2(5)
N1 Sm1 N2 C20 124.6(4)
C36 Sm1 N2 C20 -61.5(4)
C29 Sm1 N2 C20 55.5(4)
C13 Sm1 N2 C20 -175.2(4)
C28 Sm1 N2 C20 64.8(4)
C12 Sm1 N2 C20 -157.1(5)
C24 Sm1 N2 C20 24.5(4)
C8 Sm1 N2 C20 -166.2(4)
N3 Sm1 N2 C17 95.1(5)
N1 Sm1 N2 C17 -84.1(5)
C36 Sm1 N2 C17 89.8(5)
C29 Sm1 N2 C17 -153.2(5)
C13 Sm1 N2 C17 -23.9(5)
C28 Sm1 N2 C17 -143.9(5)
C12 Sm1 N2 C17 -5.8(4)
C24 Sm1 N2 C17 175.8(5)
C8 Sm1 N2 C17 -14.9(5)
C4 N1 C1 C2 1.8(6)
Sm1 N1 C1 C2 -167.6(4)
C4 N1 C1 C30 -169.7(4)
Sm1 N1 C1 C30 21.0(6)
N1 C1 C2 C3 -1.2(6)
C30 C1 C2 C3 169.3(5)
C1 C2 C3 C4 0.2(7)
C2 C3 C4 N1 0.9(6)
C2 C3 C4 C5 -179.1(5)
C1 N1 C4 C3 -1.6(6)
Sm1 N1 C4 C3 167.5(4)
C1 N1 C4 C5 178.4(5)
Sm1 N1 C4 C5 -12.4(7)
C3 C4 C5 C8 169.5(5)
N1 C4 C5 C8 -10.6(7)
C3 C4 C5 C7 51.1(7)
N1 C4 C5 C7 -129.0(5)
C3 C4 C5 C6 -66.9(7)
N1 C4 C5 C6 113.0(5)
C4 C5 C8 C9 118.8(6)
C7 C5 C8 C9 -121.3(6)
C6 C5 C8 C9 -3.5(7)
C4 C5 C8 C13 -58.4(6)
C7 C5 C8 C13 61.5(6)
C6 C5 C8 C13 179.4(4)
C4 C5 C8 Sm1 22.2(5)
C7 C5 C8 Sm1 142.1(4)
C6 C5 C8 Sm1 -100.0(4)
N3 Sm1 C8 C9 -13.6(4)
N2 Sm1 C8 C9 103.0(3)
N1 Sm1 C8 C9 -143.7(4)
C36 Sm1 C8 C9 15.6(4)
C29 Sm1 C8 C9 -176.6(3)
C13 Sm1 C8 C9 122.5(5)
C28 Sm1 C8 C9 -146.8(3)
C12 Sm1 C8 C9 92.0(4)
C24 Sm1 C8 C9 161.2(7)
N3 Sm1 C8 C13 -136.0(3)
N2 Sm1 C8 C13 -19.4(3)
N1 Sm1 C8 C13 93.8(3)
C36 Sm1 C8 C13 -106.9(3)
C29 Sm1 C8 C13 60.9(4)
C28 Sm1 C8 C13 90.7(3)
C12 Sm1 C8 C13 -30.4(3)
C24 Sm1 C8 C13 38.7(10)
N3 Sm1 C8 C5 109.5(3)
N2 Sm1 C8 C5 -133.9(3)
N1 Sm1 C8 C5 -20.7(3)
C36 Sm1 C8 C5 138.6(3)
C29 Sm1 C8 C5 -53.6(4)
C13 Sm1 C8 C5 -114.5(5)
C28 Sm1 C8 C5 -23.8(4)
C12 Sm1 C8 C5 -144.9(4)
C24 Sm1 C8 C5 -75.7(9)
C13 C8 C9 C10 0.5(8)
C5 C8 C9 C10 -176.7(5)
Sm1 C8 C9 C10 -64.8(6)
C8 C9 C10 C11 0.3(9)
C9 C10 C11 C12 0.1(10)
C10 C11 C12 C13 -1.4(10)
C10 C11 C12 C14 173.6(5)
C10 C11 C12 Sm1 66.3(6)
N3 Sm1 C12 C11 -4.5(4)
N2 Sm1 C12 C11 99.8(4)
N1 Sm1 C12 C11 -138.2(4)
C36 Sm1 C12 C11 20.0(4)
C29 Sm1 C12 C11 135.3(4)
C13 Sm1 C12 C11 -122.2(6)
C28 Sm1 C12 C11 167.2(3)
C24 Sm1 C12 C11 101.5(4)
C8 Sm1 C12 C11 -91.4(4)
N3 Sm1 C12 C13 117.7(3)
N2 Sm1 C12 C13 -138.0(4)
N1 Sm1 C12 C13 -16.0(3)
C36 Sm1 C12 C13 142.2(3)
C29 Sm1 C12 C13 -102.5(3)
C28 Sm1 C12 C13 -70.6(4)
C24 Sm1 C12 C13 -136.3(3)
C8 Sm1 C12 C13 30.8(3)
N3 Sm1 C12 C14 -123.1(4)
N2 Sm1 C12 C14 -18.8(3)
N1 Sm1 C12 C14 103.2(4)
C36 Sm1 C12 C14 -98.6(4)
C29 Sm1 C12 C14 16.7(4)
C13 Sm1 C12 C14 119.2(5)
C28 Sm1 C12 C14 48.6(5)
C24 Sm1 C12 C14 -17.1(4)
C8 Sm1 C12 C14 149.9(4)
C11 C12 C13 C8 2.2(9)
C14 C12 C13 C8 -172.6(5)
Sm1 C12 C13 C8 -71.0(4)
C11 C12 C13 Sm1 73.2(6)
C14 C12 C13 Sm1 -101.6(5)
C9 C8 C13 C12 -1.8(8)
C5 C8 C13 C12 175.5(5)
Sm1 C8 C13 C12 70.1(5)
C9 C8 C13 Sm1 -71.8(5)
C5 C8 C13 Sm1 105.5(4)
N3 Sm1 C13 C12 -73.5(4)
N2 Sm1 C13 C12 37.3(3)
N1 Sm1 C13 C12 162.6(4)
C36 Sm1 C13 C12 -41.6(4)
C29 Sm1 C13 C12 95.7(3)
C28 Sm1 C13 C12 128.1(3)
C24 Sm1 C13 C12 66.7(4)
C8 Sm1 C13 C12 -124.8(5)
N3 Sm1 C13 C8 51.3(3)
N2 Sm1 C13 C8 162.1(3)
N1 Sm1 C13 C8 -72.6(3)
C36 Sm1 C13 C8 83.2(3)
C29 Sm1 C13 C8 -139.5(3)
C28 Sm1 C13 C8 -107.1(3)
C12 Sm1 C13 C8 124.8(5)
C24 Sm1 C13 C8 -168.5(3)
C11 C12 C14 C15 -177.4(6)
C13 C12 C14 C15 -2.6(8)
Sm1 C12 C14 C15 -84.6(5)
C11 C12 C14 C17 -55.9(8)
C13 C12 C14 C17 118.9(6)
Sm1 C12 C14 C17 36.9(5)
C11 C12 C14 C16 60.9(8)
C13 C12 C14 C16 -124.3(6)
Sm1 C12 C14 C16 153.8(4)
C20 N2 C17 C18 1.8(7)
Sm1 N2 C17 C18 -153.9(4)
C20 N2 C17 C14 -170.3(5)
Sm1 N2 C17 C14 34.0(8)
C15 C14 C17 C18 -96.4(8)
C16 C14 C17 C18 24.0(9)
C12 C14 C17 C18 140.6(7)
C15 C14 C17 N2 74.0(7)
C16 C14 C17 N2 -165.6(6)
C12 C14 C17 N2 -49.1(7)
N2 C17 C18 C19 -0.3(8)
C14 C17 C18 C19 171.1(6)
C17 C18 C19 C20 -1.4(8)
C18 C19 C20 N2 2.5(8)
C18 C19 C20 C21 -178.1(6)
C17 N2 C20 C19 -2.6(7)
Sm1 N2 C20 C19 152.4(4)
C17 N2 C20 C21 178.0(5)
Sm1 N2 C20 C21 -26.9(7)
C19 C20 C21 C24 -177.8(6)
N2 C20 C21 C24 1.4(7)
C19 C20 C21 C23 62.4(8)
N2 C20 C21 C23 -118.4(6)
C19 C20 C21 C22 -55.2(8)
N2 C20 C21 C22 124.0(6)
C20 C21 C24 C25 113.1(6)
C23 C21 C24 C25 -125.4(6)
C22 C21 C24 C25 -8.8(8)
C20 C21 C24 C29 -62.2(6)
C23 C21 C24 C29 59.3(7)
C22 C21 C24 C29 176.0(5)
C20 C21 C24 Sm1 17.2(5)
C23 C21 C24 Sm1 138.7(4)
C22 C21 C24 Sm1 -104.6(5)
N3 Sm1 C24 C25 -33.7(4)
N2 Sm1 C24 C25 -145.7(4)
N1 Sm1 C24 C25 100.6(4)
C36 Sm1 C24 C25 -61.5(4)
C29 Sm1 C24 C25 121.9(5)
C13 Sm1 C24 C25 -179.5(3)
C28 Sm1 C24 C25 92.5(4)
C12 Sm1 C24 C25 -147.5(3)
C8 Sm1 C24 C25 151.5(7)
N3 Sm1 C24 C29 -155.6(3)
N2 Sm1 C24 C29 92.4(4)
N1 Sm1 C24 C29 -21.3(4)
C36 Sm1 C24 C29 176.6(3)
C13 Sm1 C24 C29 58.6(4)
C28 Sm1 C24 C29 -29.4(3)
C12 Sm1 C24 C29 90.6(4)
C8 Sm1 C24 C29 29.6(10)
N3 Sm1 C24 C21 90.8(4)
N2 Sm1 C24 C21 -21.3(3)
N1 Sm1 C24 C21 -134.9(3)
C36 Sm1 C24 C21 62.9(4)
C29 Sm1 C24 C21 -113.6(5)
C13 Sm1 C24 C21 -55.0(5)
C28 Sm1 C24 C21 -143.0(4)
C12 Sm1 C24 C21 -23.0(4)
C8 Sm1 C24 C21 -84.0(9)
C29 C24 C25 C26 -1.4(8)
C21 C24 C25 C26 -176.7(5)
Sm1 C24 C25 C26 -66.2(5)
C24 C25 C26 C27 3.7(10)
C25 C26 C27 C28 -3.3(11)
C26 C27 C28 C29 0.7(9)
C26 C27 C28 C30 176.7(6)
C26 C27 C28 Sm1 67.7(6)
N3 Sm1 C28 C29 95.9(3)
N2 Sm1 C28 C29 -18.7(3)
N1 Sm1 C28 C29 -141.5(4)
C36 Sm1 C28 C29 62.6(4)
C13 Sm1 C28 C29 -105.6(3)
C12 Sm1 C28 C29 -75.2(4)
C24 Sm1 C28 C29 30.0(3)
C8 Sm1 C28 C29 -138.4(3)
N3 Sm1 C28 C27 -25.3(4)
N2 Sm1 C28 C27 -139.8(4)
N1 Sm1 C28 C27 97.3(4)
C36 Sm1 C28 C27 -58.5(4)
C29 Sm1 C28 C27 -121.1(5)
C13 Sm1 C28 C27 133.2(4)
C12 Sm1 C28 C27 163.7(4)
C24 Sm1 C28 C27 -91.1(4)
C8 Sm1 C28 C27 100.4(4)
N3 Sm1 C28 C30 -145.0(3)
N2 Sm1 C28 C30 100.5(4)
N1 Sm1 C28 C30 -22.4(3)
C36 Sm1 C28 C30 -178.3(3)
C29 Sm1 C28 C30 119.2(5)
C13 Sm1 C28 C30 13.5(4)
C12 Sm1 C28 C30 44.0(4)
C24 Sm1 C28 C30 149.2(4)
C8 Sm1 C28 C30 -19.3(4)
C27 C28 C29 C24 1.5(8)
C30 C28 C29 C24 -174.4(5)
Sm1 C28 C29 C24 -70.8(5)
C27 C28 C29 Sm1 72.3(5)
C30 C28 C29 Sm1 -103.6(5)
C25 C24 C29 C28 -1.2(8)
C21 C24 C29 C28 174.4(5)
Sm1 C24 C29 C28 70.1(5)
C25 C24 C29 Sm1 -71.3(4)
C21 C24 C29 Sm1 104.3(4)
N3 Sm1 C29 C28 -98.8(3)
N2 Sm1 C29 C28 159.6(4)
N1 Sm1 C29 C28 33.7(3)
C36 Sm1 C29 C28 -130.1(3)
C13 Sm1 C29 C28 91.8(3)
C12 Sm1 C29 C28 124.8(3)
C24 Sm1 C29 C28 -126.5(5)
C8 Sm1 C29 C28 62.4(4)
N3 Sm1 C29 C24 27.7(4)
N2 Sm1 C29 C24 -73.9(3)
N1 Sm1 C29 C24 160.2(3)
C36 Sm1 C29 C24 -3.6(4)
C13 Sm1 C29 C24 -141.7(3)
C28 Sm1 C29 C24 126.5(5)
C12 Sm1 C29 C24 -108.7(3)
C8 Sm1 C29 C24 -171.1(3)
C29 C28 C30 C32 -0.5(7)
C27 C28 C30 C32 -176.3(5)
Sm1 C28 C30 C32 -83.0(5)
C29 C28 C30 C1 119.6(5)
C27 C28 C30 C1 -56.1(6)
Sm1 C28 C30 C1 37.1(5)
C29 C28 C30 C31 -122.0(5)
C27 C28 C30 C31 62.2(7)
Sm1 C28 C30 C31 155.4(4)
C2 C1 C30 C28 149.8(6)
N1 C1 C30 C28 -40.4(6)
C2 C1 C30 C32 -86.9(7)
N1 C1 C30 C32 82.9(6)
C2 C1 C30 C31 31.6(8)
N1 C1 C30 C31 -158.6(5)
N2 Sm1 N3 C33 -141.4(6)
N1 Sm1 N3 C33 37.7(7)
C36 Sm1 N3 C33 -130.7(8)
C29 Sm1 N3 C33 145.3(6)
C13 Sm1 N3 C33 -44.8(7)
C28 Sm1 N3 C33 114.0(6)
C12 Sm1 N3 C33 -72.7(7)
C24 Sm1 N3 C33 158.0(7)
C8 Sm1 N3 C33 -23.0(7)
N2 Sm1 N3 C36 -10.7(3)
N1 Sm1 N3 C36 168.4(3)
C29 Sm1 N3 C36 -84.0(3)
C13 Sm1 N3 C36 85.9(3)
C28 Sm1 N3 C36 -115.3(3)
C12 Sm1 N3 C36 57.9(3)
C24 Sm1 N3 C36 -71.3(3)
C8 Sm1 N3 C36 107.6(3)
C36 N3 C33 C34 -1.2(5)
Sm1 N3 C33 C34 127.2(6)
C36 N3 C33 C62 173.3(5)
Sm1 N3 C33 C62 -58.3(9)
C35 C34 C33 N3 -0.2(6)
C35 C34 C33 C62 -174.6(5)
C33 C34 C35 C36 1.5(6)
C33 C34 C35 C37 -178.6(5)
C34 C35 C36 N3 -2.3(6)
C37 C35 C36 N3 177.8(4)
C34 C35 C36 Sm1 -59.3(9)
C37 C35 C36 Sm1 120.8(8)
C33 N3 C36 C35 2.2(6)
Sm1 N3 C36 C35 -154.0(4)
C33 N3 C36 Sm1 156.2(4)
N3 Sm1 C36 C35 69.6(8)
N2 Sm1 C36 C35 -120.6(9)
N1 Sm1 C36 C35 45.4(10)
C29 Sm1 C36 C35 178.5(8)
C13 Sm1 C36 C35 -38.7(9)
C28 Sm1 C36 C35 152.3(8)
C12 Sm1 C36 C35 -56.7(8)
C24 Sm1 C36 C35 176.7(9)
C8 Sm1 C36 C35 -9.6(9)
N2 Sm1 C36 N3 169.8(3)
N1 Sm1 C36 N3 -24.2(5)
C29 Sm1 C36 N3 108.9(3)
C13 Sm1 C36 N3 -108.3(3)
C28 Sm1 C36 N3 82.8(3)
C12 Sm1 C36 N3 -126.3(3)
C24 Sm1 C36 N3 107.2(3)
C8 Sm1 C36 N3 -79.2(3)
C36 C35 C37 C40 112.5(6)
C34 C35 C37 C40 -67.4(6)
C36 C35 C37 C39 -122.9(6)
C34 C35 C37 C39 57.2(6)
C36 C35 C37 C38 -6.5(7)
C34 C35 C37 C38 173.6(5)
C35 C37 C40 C45 -48.1(6)
C39 C37 C40 C45 -169.4(5)
C38 C37 C40 C45 72.1(6)
C35 C37 C40 C41 135.1(5)
C39 C37 C40 C41 13.9(7)
C38 C37 C40 C41 -104.7(6)
C45 C40 C41 C42 -2.0(8)
C37 C40 C41 C42 174.9(5)
C40 C41 C42 C43 -0.2(8)
C41 C42 C43 C44 1.8(8)
C42 C43 C44 C45 -1.1(8)
C42 C43 C44 C46 -175.3(5)
C43 C44 C45 C40 -1.3(8)
C46 C44 C45 C40 173.1(5)
C41 C40 C45 C44 2.8(8)
C37 C40 C45 C44 -174.2(5)
C45 C44 C46 C49 41.4(7)
C43 C44 C46 C49 -144.5(5)
C45 C44 C46 C47 163.0(5)
C43 C44 C46 C47 -22.9(7)
C45 C44 C46 C48 -77.1(6)
C43 C44 C46 C48 97.0(7)
C52 N4 C49 C50 -0.6(6)
C52 N4 C49 C46 174.4(4)
C47 C46 C49 N4 -63.2(7)
C44 C46 C49 N4 61.0(7)
C48 C46 C49 N4 178.8(5)
C47 C46 C49 C50 110.4(7)
C44 C46 C49 C50 -125.4(6)
C48 C46 C49 C50 -7.7(8)
N4 C49 C50 C51 -0.2(6)
C46 C49 C50 C51 -174.5(5)
C49 C50 C51 C52 1.0(6)
C50 C51 C52 N4 -1.3(6)
C50 C51 C52 C53 174.7(5)
C49 N4 C52 C51 1.2(6)
C49 N4 C52 C53 -175.3(4)
C51 C52 C53 C55 9.2(8)
N4 C52 C53 C55 -175.4(4)
C51 C52 C53 C54 -108.3(6)
N4 C52 C53 C54 67.1(6)
C51 C52 C53 C56 128.7(6)
N4 C52 C53 C56 -55.9(6)
C52 C53 C56 C61 -58.1(6)
C55 C53 C56 C61 62.0(6)
C54 C53 C56 C61 -178.6(5)
C52 C53 C56 C57 123.9(5)
C55 C53 C56 C57 -115.9(5)
C54 C53 C56 C57 3.5(7)
C61 C56 C57 C58 -0.1(7)
C53 C56 C57 C58 177.9(5)
C56 C57 C58 C59 -2.4(8)
C57 C58 C59 C60 2.2(8)
C58 C59 C60 C61 0.3(7)
C58 C59 C60 C62 178.7(5)
C57 C56 C61 C60 2.8(8)
C53 C56 C61 C60 -175.2(5)
C59 C60 C61 C56 -2.9(7)
C62 C60 C61 C56 178.6(5)
N3 C33 C62 C64 4.3(7)
C34 C33 C62 C64 177.9(5)
N3 C33 C62 C60 -115.7(5)
C34 C33 C62 C60 57.8(6)
N3 C33 C62 C63 123.8(5)
C34 C33 C62 C63 -62.6(7)
C59 C60 C62 C33 -118.1(5)
C61 C60 C62 C33 60.2(6)
C59 C60 C62 C64 120.8(5)
C61 C60 C62 C64 -60.9(6)
C59 C60 C62 C63 1.5(7)
C61 C60 C62 C63 179.8(4)
